data_1562630
loop_
_publ_author_name
'Yuan, Hong-Yan'
'Han, Min-Min'
'Jiang, Xian-Rong'
'Jiang, Zhan-Guo'
'Feng, Yun-Long'

_publ_section_title
;
 Six new coordination polymers constructed by
 3-carboxyl-5-oxycarboxymethylpyridinio-1-carboxylate: Crystal structures,
 topologies, photoluminescent and magnetic properties
;
_journal_name_full 'Journal of Solid State Chemistry'
_journal_page_first 191
_journal_page_last 199
_journal_paper_doi 10.1016/j.jssc.2013.03.035
_journal_volume 202
_journal_year 2013
_chemical_formula_moiety 'C10 H9 Cd N O8 '
_chemical_formula_sum 'C10 H9 Cd N O8'
_chemical_formula_weight 383.58
_space_group_IT_number 2
_space_group_name_Hall '-P 1'
_space_group_name_H-M_alt 'P -1'
_symmetry_cell_setting triclinic
_symmetry_space_group_name_Hall '-P 1'
_symmetry_space_group_name_H-M 'P -1'
_atom_sites_solution_hydrogens geom
_atom_sites_solution_primary direct
_atom_sites_solution_secondary difmap
_audit_creation_method SHELXL-97
_cell_angle_alpha 113.736(5)
_cell_angle_beta 93.412(6)
_cell_angle_gamma 91.569(6)
_cell_formula_units_Z 2
_cell_length_a 4.9806(6)
_cell_length_b 11.0207(13)
_cell_length_c 11.8300(15)
_cell_measurement_reflns_used 7560
_cell_measurement_temperature 296(2)
_cell_measurement_theta_max 27.59
_cell_measurement_theta_min 1.89
_cell_volume 592.43(13)
_computing_cell_refinement 'Siemens SMART & SAINT'
_computing_data_collection 'Siemens SMART'
_computing_data_reduction 'Siemens XPREP'
_computing_molecular_graphics 'Bruker SHELXTL'
_computing_publication_material 'Bruker SHELXTL'
_computing_structure_refinement 'Siemens SHELXTL'
_computing_structure_solution 'Siemens SHELXTL'
_diffrn_ambient_temperature 296(2)
_diffrn_measured_fraction_theta_full 0.981
_diffrn_measured_fraction_theta_max 0.981
_diffrn_measurement_device_type 'Bruker APEXII area-detector diffractometer'
_diffrn_measurement_method '\w scans'
_diffrn_radiation_monochromator graphite
_diffrn_radiation_source 'fine-focus sealed tube'
_diffrn_radiation_type MoK\a
_diffrn_radiation_wavelength 0.71073
_diffrn_reflns_av_R_equivalents 0.0175
_diffrn_reflns_av_sigmaI/netI 0.0159
_diffrn_reflns_limit_h_max 6
_diffrn_reflns_limit_h_min -6
_diffrn_reflns_limit_k_max 14
_diffrn_reflns_limit_k_min -14
_diffrn_reflns_limit_l_max 15
_diffrn_reflns_limit_l_min -15
_diffrn_reflns_number 9446
_diffrn_reflns_theta_full 27.59
_diffrn_reflns_theta_max 27.59
_diffrn_reflns_theta_min 1.89
_diffrn_standards_decay_% none
_diffrn_standards_interval_count none
_diffrn_standards_interval_time none
_diffrn_standards_number none
_exptl_absorpt_coefficient_mu 1.884
_exptl_absorpt_correction_T_max .886
_exptl_absorpt_correction_T_min .629
_exptl_absorpt_correction_type empirical
_exptl_absorpt_process_details 'SADABS (Sheldrick, 1996)'
_exptl_crystal_colour colourless
_exptl_crystal_density_diffrn 2.150
_exptl_crystal_density_method 'not measured'
_exptl_crystal_description block
_exptl_crystal_F_000 376
_exptl_crystal_size_max .251
_exptl_crystal_size_mid .229
_exptl_crystal_size_min .064
_refine_diff_density_max 0.468
_refine_diff_density_min -0.449
_refine_diff_density_rms 0.059
_refine_ls_extinction_method none
_refine_ls_goodness_of_fit_ref 1.021
_refine_ls_hydrogen_treatment mixed
_refine_ls_matrix_type full
_refine_ls_number_parameters 187
_refine_ls_number_reflns 2703
_refine_ls_number_restraints 2
_refine_ls_restrained_S_all 1.020
_refine_ls_R_factor_gt 0.0168
_refine_ls_shift/su_max 0.001
_refine_ls_shift/su_mean 0.000
_refine_ls_structure_factor_coef Fsqd
_refine_ls_weighting_details 'calc w=1/[\s^2^(Fo^2^)+(0.0258P)^2^+0.3160P] where P=(Fo^2^+2Fc^2^)/3'
_refine_ls_weighting_scheme calc
_refine_ls_wR_factor_gt 0.0447
_refine_ls_wR_factor_ref 0.0453
_reflns_number_gt 2598
_reflns_number_total 2703
_reflns_threshold_expression >2sigma(I)
_cod_data_source_file JSSC-2013-202-191.CIF
_cod_data_source_block 5
_cod_depositor_comments
;
The following automatic conversions were performed:

data item '_symmetry_cell_setting' value 'Triclinic' was changed to
'triclinic' in accordance with the built-in table derived from the
CIF Core dictionary named 'cif_core.dic' version 2.4.5 last updated
on 2014-11-21.

Automatic conversion script
Id: cif_fix_values 8369 2020-08-20 11:38:08Z andrius 
;
_cod_original_cell_volume 592.43(12)
_cod_original_sg_symbol_Hall -P1
_cod_original_sg_symbol_H-M P-1
_cod_database_code 1562630
_refine_ls_r_factor_ref 0.0178

loop_
_symmetry_equiv_pos_as_xyz
'x, y, z'
'-x, -y, -z'

loop_
_atom_site_label
_atom_site_type_symbol
_atom_site_fract_x
_atom_site_fract_y
_atom_site_fract_z
_atom_site_U_iso_or_equiv
_atom_site_adp_type
_atom_site_occupancy
_atom_site_symmetry_multiplicity
_atom_site_calc_flag
_atom_site_refinement_flags
_atom_site_disorder_assembly
_atom_site_disorder_group
Cd1 Cd 0.53219(3) 0.121256(12) -0.221051(11) 0.02624(5) Uani 1 1 d . . .
O1W O 0.8551(3) 0.10166(17) -0.35457(14) 0.0385(3) Uani 1 1 d D . .
H1WA H 0.977(4) 0.049(2) -0.355(2) 0.046 Uiso 1 1 d D . .
H1WB H 0.789(5) 0.076(3) -0.428(3) 0.046 Uiso 1 1 d D . .
O1 O 0.1529(3) 0.07048(13) -0.13619(12) 0.0309(3) Uani 1 1 d . . .
O2 O -0.2161(3) 0.16624(15) -0.04960(13) 0.0345(3) Uani 1 1 d . . .
O3 O -0.4360(4) 0.71151(15) 0.27491(16) 0.0458(4) Uani 1 1 d . . .
O4 O -0.2491(4) 0.63462(18) 0.09720(17) 0.0583(5) Uani 1 1 d . . .
O5 O -0.2671(4) 0.38187(13) 0.45305(13) 0.0396(4) Uani 1 1 d . . .
O6 O -0.3077(3) 0.03748(12) 0.39808(12) 0.0299(3) Uani 1 1 d . . .
O7 O -0.5353(3) 0.14454(17) 0.30492(15) 0.0436(4) Uani 1 1 d . . .
N1 N 0.0389(3) 0.32145(14) 0.16635(13) 0.0237(3) Uani 1 1 d . . .
C1 C -0.0414(4) 0.42539(18) 0.14374(17) 0.0273(4) Uani 1 1 d . . .
H1A H 0.0127 0.4370 0.0747 0.033 Uiso 1 1 calc R . .
C2 C -0.2047(4) 0.51517(17) 0.22342(17) 0.0269(4) Uani 1 1 d . . .
C3 C -0.2796(4) 0.49718(17) 0.32600(18) 0.0295(4) Uani 1 1 d . . .
H3A H -0.3888 0.5571 0.3803 0.035 Uiso 1 1 calc R . .
C4 C -0.1924(4) 0.38967(17) 0.34864(17) 0.0276(4) Uani 1 1 d . . .
C5 C -0.0329(4) 0.30036(17) 0.26506(17) 0.0268(4) Uani 1 1 d . . .
H5A H 0.0239 0.2265 0.2773 0.032 Uiso 1 1 calc R . .
C6 C 0.1981(4) 0.22196(18) 0.07444(16) 0.0257(3) Uani 1 1 d . . .
H6A H 0.2611 0.1594 0.1075 0.031 Uiso 1 1 calc R . .
H6B H 0.3545 0.2665 0.0599 0.031 Uiso 1 1 calc R . .
C7 C 0.0308(3) 0.14651(17) -0.04836(16) 0.0240(3) Uani 1 1 d . . .
C8 C -0.3024(4) 0.62971(18) 0.1950(2) 0.0328(4) Uani 1 1 d . . .
C9 C -0.2052(4) 0.26628(18) 0.47326(17) 0.0309(4) Uani 1 1 d . . .
H9A H -0.2404 0.2810 0.5574 0.037 Uiso 1 1 calc R . .
H9B H -0.0148 0.2522 0.4646 0.037 Uiso 1 1 calc R . .
C10 C -0.3671(4) 0.14200(18) 0.38408(16) 0.0271(4) Uani 1 1 d . . .

loop_
_atom_site_aniso_label
_atom_site_aniso_U_11
_atom_site_aniso_U_22
_atom_site_aniso_U_33
_atom_site_aniso_U_23
_atom_site_aniso_U_13
_atom_site_aniso_U_12
Cd1 0.03107(8) 0.02520(8) 0.02245(8) 0.00917(5) 0.00436(5) 0.00414(5)
O1W 0.0297(7) 0.0587(10) 0.0345(8) 0.0248(7) 0.0076(6) 0.0160(7)
O1 0.0308(7) 0.0313(7) 0.0253(6) 0.0053(5) 0.0077(5) 0.0034(5)
O2 0.0241(6) 0.0491(8) 0.0268(7) 0.0115(6) 0.0027(5) 0.0053(6)
O3 0.0582(10) 0.0339(7) 0.0561(10) 0.0253(7) 0.0257(8) 0.0223(7)
O4 0.0934(15) 0.0516(10) 0.0517(10) 0.0388(9) 0.0292(10) 0.0281(10)
O5 0.0687(10) 0.0276(7) 0.0296(7) 0.0155(6) 0.0233(7) 0.0175(7)
O6 0.0356(7) 0.0259(6) 0.0270(6) 0.0088(5) 0.0044(5) 0.0078(5)
O7 0.0400(8) 0.0566(9) 0.0404(8) 0.0273(8) -0.0067(7) 0.0041(7)
N1 0.0259(7) 0.0248(7) 0.0202(7) 0.0084(6) 0.0042(5) 0.0061(6)
C1 0.0337(9) 0.0279(8) 0.0245(8) 0.0139(7) 0.0069(7) 0.0057(7)
C2 0.0333(9) 0.0217(8) 0.0277(9) 0.0113(7) 0.0069(7) 0.0055(7)
C3 0.0386(10) 0.0225(8) 0.0288(9) 0.0100(7) 0.0123(8) 0.0104(7)
C4 0.0386(10) 0.0246(8) 0.0219(8) 0.0107(7) 0.0081(7) 0.0059(7)
C5 0.0342(9) 0.0259(8) 0.0235(8) 0.0124(7) 0.0053(7) 0.0092(7)
C6 0.0249(8) 0.0304(8) 0.0212(8) 0.0087(7) 0.0050(6) 0.0102(7)
C7 0.0251(8) 0.0266(8) 0.0229(8) 0.0123(7) 0.0042(6) 0.0026(6)
C8 0.0385(10) 0.0259(8) 0.0405(11) 0.0191(8) 0.0084(8) 0.0069(7)
C9 0.0463(11) 0.0266(8) 0.0230(9) 0.0129(7) 0.0057(8) 0.0060(8)
C10 0.0291(9) 0.0327(9) 0.0210(8) 0.0112(7) 0.0078(7) 0.0079(7)

loop_
_atom_type_symbol
_atom_type_description
_atom_type_scat_dispersion_real
_atom_type_scat_dispersion_imag
_atom_type_scat_source
C C 0.0033 0.0016 'International Tables Vol C Tables 4.2.6.8 and 6.1.1.4'
H H 0.0000 0.0000 'International Tables Vol C Tables 4.2.6.8 and 6.1.1.4'
Cd Cd -0.8075 1.2024 'International Tables Vol C Tables 4.2.6.8 and 6.1.1.4'
N N 0.0061 0.0033 'International Tables Vol C Tables 4.2.6.8 and 6.1.1.4'
O O 0.0106 0.0060 'International Tables Vol C Tables 4.2.6.8 and 6.1.1.4'

loop_
_geom_angle_atom_site_label_1
_geom_angle_atom_site_label_2
_geom_angle_atom_site_label_3
_geom_angle
_geom_angle_site_symmetry_1
_geom_angle_site_symmetry_3
O2 Cd1 O3 118.19(6) 1_655 2_565
O2 Cd1 O1W 100.35(5) 1_655 .
O3 Cd1 O1W 79.95(6) 2_565 .
O2 Cd1 O6 148.19(5) 1_655 2
O3 Cd1 O6 93.53(6) 2_565 2
O1W Cd1 O6 81.71(6) . 2
O2 Cd1 O1 91.73(5) 1_655 .
O3 Cd1 O1 107.88(5) 2_565 .
O1W Cd1 O1 160.45(6) . .
O6 Cd1 O1 79.96(5) 2 .
Cd1 O1W H1WA 115.3(18) . .
Cd1 O1W H1WB 111.8(19) . .
H1WA O1W H1WB 107(2) . .
C7 O1 Cd1 128.11(12) . .
C7 O2 Cd1 122.62(12) . 1_455
C8 O3 Cd1 109.96(13) . 2_565
C4 O5 C9 118.05(14) . .
C10 O6 Cd1 100.01(11) . 2
C1 N1 C5 122.43(15) . .
C1 N1 C6 118.43(15) . .
C5 N1 C6 119.02(14) . .
N1 C1 C2 119.85(16) . .
N1 C1 H1A 120.1 . .
C2 C1 H1A 120.1 . .
C3 C2 C1 119.18(16) . .
C3 C2 C8 121.22(16) . .
C1 C2 C8 119.59(16) . .
C2 C3 C4 120.20(16) . .
C2 C3 H3A 119.9 . .
C4 C3 H3A 119.9 . .
O5 C4 C5 124.76(16) . .
O5 C4 C3 116.41(16) . .
C5 C4 C3 118.82(16) . .
N1 C5 C4 119.51(15) . .
N1 C5 H5A 120.2 . .
C4 C5 H5A 120.2 . .
N1 C6 C7 111.52(14) . .
N1 C6 H6A 109.3 . .
C7 C6 H6A 109.3 . .
N1 C6 H6B 109.3 . .
C7 C6 H6B 109.3 . .
H6A C6 H6B 108.0 . .
O1 C7 O2 126.77(17) . .
O1 C7 C6 116.71(15) . .
O2 C7 C6 116.51(15) . .
O4 C8 O3 125.38(18) . .
O4 C8 C2 118.52(18) . .
O3 C8 C2 116.09(17) . .
O5 C9 C10 113.05(16) . .
O5 C9 H9A 109.0 . .
C10 C9 H9A 109.0 . .
O5 C9 H9B 109.0 . .
C10 C9 H9B 109.0 . .
H9A C9 H9B 107.8 . .
O7 C10 O6 124.08(18) . .
O7 C10 C9 122.08(17) . .
O6 C10 C9 113.82(16) . .

loop_
_geom_bond_atom_site_label_1
_geom_bond_atom_site_label_2
_geom_bond_distance
_geom_bond_site_symmetry_2
Cd1 O2 2.1875(14) 1_655
Cd1 O3 2.2338(14) 2_565
Cd1 O1W 2.2747(15) .
Cd1 O6 2.3154(14) 2
Cd1 O1 2.3472(13) .
O1W H1WA 0.853(16) .
O1W H1WB 0.84(2) .
O1 C7 1.246(2) .
O2 C7 1.255(2) .
O2 Cd1 2.1875(14) 1_455
O3 C8 1.253(2) .
O3 Cd1 2.2338(14) 2_565
O4 C8 1.225(3) .
O5 C4 1.345(2) .
O5 C9 1.426(2) .
O6 C10 1.268(2) .
O6 Cd1 2.3154(14) 2
O7 C10 1.228(2) .
N1 C1 1.343(2) .
N1 C5 1.345(2) .
N1 C6 1.484(2) .
C1 C2 1.383(2) .
C1 H1A 0.9300 .
C2 C3 1.376(3) .
C2 C8 1.516(2) .
C3 C4 1.391(2) .
C3 H3A 0.9300 .
C4 C5 1.389(2) .
C5 H5A 0.9300 .
C6 C7 1.530(2) .
C6 H6A 0.9700 .
C6 H6B 0.9700 .
C9 C10 1.521(3) .
C9 H9A 0.9700 .
C9 H9B 0.9700 .

loop_
_geom_hbond_atom_site_label_D
_geom_hbond_atom_site_label_H
_geom_hbond_atom_site_label_A
_geom_hbond_distance_DH
_geom_hbond_distance_HA
_geom_hbond_distance_DA
_geom_hbond_angle_DHA
_geom_hbond_site_symmetry_A
O1W H1WA O6 0.853(16) 1.915(19) 2.719(2) 157(3) 2_655
O1W H1WA O1 0.853(16) 2.60(2) 3.046(2) 114(2) 1_655
O1W H1WB O6 0.84(2) 1.96(3) 2.782(2) 169(3) 1_654

loop_
_geom_torsion_atom_site_label_1
_geom_torsion_atom_site_label_2
_geom_torsion_atom_site_label_3
_geom_torsion_atom_site_label_4
_geom_torsion
_geom_torsion_site_symmetry_1
_geom_torsion_site_symmetry_2
_geom_torsion_site_symmetry_3
_geom_torsion_site_symmetry_4
O2 Cd1 O1 C7 65.33(15) 1_655 . . .
O3 Cd1 O1 C7 -55.08(16) 2_565 . . .
O1W Cd1 O1 C7 -166.21(15) . . . .
O6 Cd1 O1 C7 -145.57(16) 2 . . .
C5 N1 C1 C2 -0.2(3) . . . .
C6 N1 C1 C2 175.80(17) . . . .
N1 C1 C2 C3 0.8(3) . . . .
N1 C1 C2 C8 -177.94(17) . . . .
C1 C2 C3 C4 -0.2(3) . . . .
C8 C2 C3 C4 178.55(18) . . . .
C9 O5 C4 C5 -7.5(3) . . . .
C9 O5 C4 C3 173.73(18) . . . .
C2 C3 C4 O5 177.83(18) . . . .
C2 C3 C4 C5 -1.0(3) . . . .
C1 N1 C5 C4 -1.0(3) . . . .
C6 N1 C5 C4 -177.04(17) . . . .
O5 C4 C5 N1 -177.10(18) . . . .
C3 C4 C5 N1 1.6(3) . . . .
C1 N1 C6 C7 -66.2(2) . . . .
C5 N1 C6 C7 109.93(18) . . . .
Cd1 O1 C7 O2 125.24(17) . . . .
Cd1 O1 C7 C6 -55.9(2) . . . .
Cd1 O2 C7 O1 -20.5(3) 1_455 . . .
Cd1 O2 C7 C6 160.64(12) 1_455 . . .
N1 C6 C7 O1 172.67(15) . . . .
N1 C6 C7 O2 -8.3(2) . . . .
Cd1 O3 C8 O4 -5.1(3) 2_565 . . .
Cd1 O3 C8 C2 175.81(13) 2_565 . . .
C3 C2 C8 O4 -173.8(2) . . . .
C1 C2 C8 O4 5.0(3) . . . .
C3 C2 C8 O3 5.4(3) . . . .
C1 C2 C8 O3 -175.9(2) . . . .
C4 O5 C9 C10 -68.9(2) . . . .
Cd1 O6 C10 O7 10.0(2) 2 . . .
Cd1 O6 C10 C9 -168.66(13) 2 . . .
O5 C9 C10 O7 -1.0(3) . . . .
O5 C9 C10 O6 177.71(15) . . . .
